data_7159969
loop_
_publ_author_name
'Hemamalini, Vijayakumar'
'Shanthi, Markabandhu'
'Shankar, Bhaskaran'
'Dandela, Rambabu'
'Perumal, Karuppaiah'
'Ramesh, Subburethinam'

_publ_section_title
;
 Visible-light promoted oxidative annulation of 2-naphthols with
 phenylglyoxal monohydrates toward hydroxy-naphthofuranone and its
 derivatives.
;
_journal_issue 26
_journal_name_full 'Organic &amp; biomolecular chemistry'
_journal_page_first 5314
_journal_page_last 5324
_journal_paper_doi 10.1039/d4ob00693c
_journal_volume 22
_journal_year 2024
_chemical_formula_moiety 'C18 H12 O3'
_chemical_formula_sum 'C18 H12 O3'
_chemical_formula_weight 276.28
_space_group_crystal_system triclinic
_space_group_IT_number 2
_space_group_name_Hall '-P 1'
_space_group_name_H-M_alt 'P -1'
_atom_sites_solution_hydrogens geom
_audit_creation_method SHELXL-2018/3
_audit_update_record
;
2024-04-22 deposited with the CCDC.	2024-06-06 downloaded from the CCDC.
;
_cell_angle_alpha 96.22(2)
_cell_angle_beta 97.254(18)
_cell_angle_gamma 106.440(17)
_cell_formula_units_Z 6
_cell_length_a 10.989(7)
_cell_length_b 11.463(8)
_cell_length_c 17.763(13)
_cell_measurement_reflns_used 7293
_cell_measurement_temperature 296(2)
_cell_measurement_theta_max 23.93
_cell_measurement_theta_min 2.27
_cell_volume 2104(3)
_computing_cell_refinement 'Bruker SAINT'
_computing_data_collection 'Bruker APEX2'
_computing_data_reduction 'Bruker SAINT'
_computing_molecular_graphics 'Bruker SHELXTL'
_computing_publication_material 'Bruker SHELXTL'
_computing_structure_refinement 'SHELXL-2018/3 (Sheldrick, 2018)'
_computing_structure_solution 'SHELXS-97 (Sheldrick 2008)'
_diffrn_ambient_temperature 296(2)
_diffrn_measured_fraction_theta_full 0.993
_diffrn_measured_fraction_theta_max 0.993
_diffrn_measurement_device_type 'Bruker APEX-II CCD'
_diffrn_measurement_method '\f and \w scans'
_diffrn_radiation_type MoK\a
_diffrn_radiation_wavelength 0.71073
_diffrn_reflns_av_R_equivalents 0.1000
_diffrn_reflns_av_unetI/netI 0.1194
_diffrn_reflns_Laue_measured_fraction_full 0.993
_diffrn_reflns_Laue_measured_fraction_max 0.993
_diffrn_reflns_limit_h_max 12
_diffrn_reflns_limit_h_min -12
_diffrn_reflns_limit_k_max 13
_diffrn_reflns_limit_k_min -13
_diffrn_reflns_limit_l_max 20
_diffrn_reflns_limit_l_min -20
_diffrn_reflns_number 20391
_diffrn_reflns_point_group_measured_fraction_full 0.993
_diffrn_reflns_point_group_measured_fraction_max 0.993
_diffrn_reflns_theta_full 24.497
_diffrn_reflns_theta_max 24.497
_diffrn_reflns_theta_min 2.267
_exptl_absorpt_coefficient_mu 0.089
_exptl_absorpt_correction_T_max 0.993
_exptl_absorpt_correction_T_min 0.989
_exptl_absorpt_correction_type multi-scan
_exptl_absorpt_process_details SADABS
_exptl_crystal_colour Colourless
_exptl_crystal_density_diffrn 1.308
_exptl_crystal_description Block
_exptl_crystal_F_000 864
_exptl_crystal_size_max 0.120
_exptl_crystal_size_mid 0.100
_exptl_crystal_size_min 0.080
_refine_diff_density_max 0.181
_refine_diff_density_min -0.189
_refine_diff_density_rms 0.040
_refine_ls_extinction_method none
_refine_ls_goodness_of_fit_ref 1.022
_refine_ls_hydrogen_treatment constr
_refine_ls_matrix_type full
_refine_ls_number_parameters 626
_refine_ls_number_reflns 6952
_refine_ls_number_restraints 417
_refine_ls_restrained_S_all 1.001
_refine_ls_R_factor_all 0.1421
_refine_ls_R_factor_gt 0.0702
_refine_ls_shift/su_max 0.005
_refine_ls_shift/su_mean 0.000
_refine_ls_structure_factor_coef Fsqd
_refine_ls_weighting_details 'w=1/[\s^2^(Fo^2^)+(0.0454P)^2^+0.8764P] where P=(Fo^2^+2Fc^2^)/3'
_refine_ls_weighting_scheme calc
_refine_ls_wR_factor_gt 0.1395
_refine_ls_wR_factor_ref 0.1687
_reflns_Friedel_coverage 0.000
_reflns_number_gt 3888
_reflns_number_total 6952
_reflns_threshold_expression 'I > 2\s(I)'
_cod_data_source_file d4ob00693c2.cif
_cod_data_source_block SS-129
_cod_depositor_comments 'Adding full bibliography for 7159969--7159970.cif.'
_cod_database_code 7159969
_shelx_shelxl_version_number 2018/3
_shelx_space_group_comment
;
The symmetry employed for this shelxl refinement is uniquely defined
by the following loop, which should always be used as a source of
symmetry information in preference to the above space-group names.
They are only intended as comments.
;
_shelx_estimated_absorpt_t_min 0.989
_shelx_estimated_absorpt_t_max 0.993

loop_
_space_group_symop_operation_xyz
'x, y, z'
'-x, -y, -z'

loop_
_atom_site_label
_atom_site_type_symbol
_atom_site_fract_x
_atom_site_fract_y
_atom_site_fract_z
_atom_site_U_iso_or_equiv
_atom_site_adp_type
_atom_site_occupancy
_atom_site_site_symmetry_order
_atom_site_calc_flag
_atom_site_refinement_flags_posn
_atom_site_refinement_flags_adp
_atom_site_refinement_flags_occupancy
_atom_site_disorder_assembly
_atom_site_disorder_group
O1 O 0.8113(2) 0.6861(2) 0.13826(13) 0.0582(7) Uani 1 1 d . . . . .
O2 O 0.6581(2) 0.5580(2) 0.28830(14) 0.0535(6) Uani 1 1 d . . . . .
O3 O 0.8925(2) 0.5653(2) 0.21748(16) 0.0654(7) Uani 1 1 d . . . . .
H3 H 0.847562 0.500894 0.190787 0.098 Uiso 1 1 calc R U . . .
O7 O 0.7520(3) 0.3776(2) 0.34186(13) 0.0606(7) Uani 1 1 d . . . . .
H7 H 0.723660 0.434080 0.331895 0.091 Uiso 1 1 calc R U . . .
O8 O 0.8551(3) 0.2099(2) 0.41765(15) 0.0673(7) Uani 1 1 d . . . . .
O9 O 0.5648(2) 0.2914(2) 0.39133(13) 0.0592(7) Uani 1 1 d . . . . .
C1 C 0.4704(4) 0.6192(3) 0.1540(2) 0.0504(9) Uani 1 1 d . . . . .
C2 C 0.2584(4) 0.5771(4) 0.1892(3) 0.0723(12) Uani 1 1 d . . . . .
H2 H 0.203458 0.553044 0.224244 0.087 Uiso 1 1 calc R U . . .
C3 C 0.3859(4) 0.5814(3) 0.2062(2) 0.0597(10) Uani 1 1 d . . . . .
H3A H 0.416105 0.559394 0.252169 0.072 Uiso 1 1 calc R U . . .
C4 C 0.6054(3) 0.6328(3) 0.16902(19) 0.0469(9) Uani 1 1 d . . . . .
C5 C 0.6858(3) 0.6063(3) 0.2319(2) 0.0465(9) Uani 1 1 d . . . . .
C6 C 0.8273(3) 0.6529(3) 0.2160(2) 0.0504(9) Uani 1 1 d . . . . .
C7 C 0.9022(3) 0.7667(3) 0.2733(2) 0.0492(9) Uani 1 1 d . . . . .
C8 C 0.9042(3) 0.8836(3) 0.2606(2) 0.0529(10) Uani 1 1 d . . . . .
H8 H 0.864477 0.895049 0.213708 0.064 Uiso 1 1 calc R U . . .
C9 C 0.9648(4) 0.9845(4) 0.3167(2) 0.0606(11) Uani 1 1 d . . . . .
H9 H 0.965613 1.062869 0.307271 0.073 Uiso 1 1 calc R U . . .
C10 C 1.0239(4) 0.9691(4) 0.3865(3) 0.0695(12) Uani 1 1 d . . . . .
H10 H 1.065613 1.037187 0.423702 0.083 Uiso 1 1 calc R U . . .
C11 C 0.6845(4) 0.6750(3) 0.1169(2) 0.0545(10) Uani 1 1 d . . . . .
C12 C 0.9610(4) 0.7515(4) 0.3447(2) 0.0677(12) Uani 1 1 d . . . . .
H12 H 0.960042 0.673176 0.354416 0.081 Uiso 1 1 calc R U . . .
C13 C 1.0212(4) 0.8531(5) 0.4013(3) 0.0766(13) Uani 1 1 d . . . . .
H13 H 1.059325 0.842502 0.448783 0.092 Uiso 1 1 calc R U . . .
C14 C 0.6371(5) 0.7041(4) 0.0460(2) 0.0749(13) Uani 1 1 d . . . . .
H14 H 0.691171 0.731358 0.011050 0.090 Uiso 1 1 calc R U . . .
C15 C 0.5085(5) 0.6906(4) 0.0309(3) 0.0849(14) Uani 1 1 d . . . . .
H15 H 0.475344 0.708799 -0.015680 0.102 Uiso 1 1 calc R U . . .
C16 C 0.4225(4) 0.6498(4) 0.0831(2) 0.0633(11) Uani 1 1 d . . . . .
C17 C 0.2895(5) 0.6429(4) 0.0678(3) 0.0852(14) Uani 1 1 d . . . . .
H17 H 0.256552 0.662264 0.021611 0.102 Uiso 1 1 calc R U . . .
C36 C 0.8107(9) 0.5990(6) 0.6128(4) 0.082(2) Uani 0.740(16) 1 d D U P A 1
H36 H 0.833047 0.656595 0.657148 0.098 Uiso 0.740(16) 1 calc R U P A 1
C36A C 0.8379(19) 0.6065(17) 0.6097(10) 0.072(4) Uani 0.260(16) 1 d D U P A 2
H36A H 0.864656 0.664852 0.653801 0.087 Uiso 0.260(16) 1 calc R U P A 2
C37 C 0.8906(8) 0.5287(8) 0.5957(4) 0.087(2) Uani 0.740(16) 1 d D U P A 1
H37 H 0.966882 0.539392 0.628802 0.104 Uiso 0.740(16) 1 calc R U P A 1
C37A C 0.879(2) 0.5017(18) 0.6055(10) 0.072(4) Uani 0.260(16) 1 d D U P A 2
H37A H 0.932672 0.489781 0.646747 0.087 Uiso 0.260(16) 1 calc R U P A 2
C38 C 0.8571(7) 0.4425(8) 0.5295(4) 0.073(2) Uani 0.740(16) 1 d D U P A 1
H38 H 0.911015 0.395497 0.518567 0.088 Uiso 0.740(16) 1 calc R U P A 1
C38A C 0.838(2) 0.4155(17) 0.5394(10) 0.065(4) Uani 0.260(16) 1 d D U P A 2
H38A H 0.865646 0.345624 0.536658 0.078 Uiso 0.260(16) 1 calc R U P A 2
C39 C 0.7432(7) 0.4259(5) 0.4793(3) 0.0480(16) Uani 0.740(16) 1 d D U P A 1
C39A C 0.7573(19) 0.4318(15) 0.4769(9) 0.063(4) Uani 0.260(16) 1 d D U P A 2
C40 C 0.7050(4) 0.3325(3) 0.40672(19) 0.0498(9) Uani 1 1 d D . . . .
C41 C 0.7434(4) 0.2127(3) 0.41267(18) 0.0477(9) Uani 1 1 d . . . . .
C42 C 0.6249(3) 0.1159(3) 0.40754(17) 0.0455(9) Uani 1 1 d . . . . .
C43 C 0.5982(4) -0.0132(3) 0.40959(18) 0.0501(9) Uani 1 1 d . . . . .
C44 C 0.6946(4) -0.0720(4) 0.41725(19) 0.0578(10) Uani 1 1 d . . . . .
H44 H 0.780780 -0.026401 0.423138 0.069 Uiso 1 1 calc R U . . .
C45 C 0.6604(5) -0.1974(4) 0.4160(2) 0.0749(13) Uani 1 1 d . . . . .
H45 H 0.724021 -0.236293 0.420842 0.090 Uiso 1 1 calc R U . . .
C46 C 0.5328(6) -0.2662(4) 0.4075(3) 0.0850(15) Uani 1 1 d . . . . .
H46 H 0.511843 -0.350907 0.406354 0.102 Uiso 1 1 calc R U . . .
C47 C 0.7014(10) 0.5831(8) 0.5649(4) 0.083(2) Uani 0.740(16) 1 d D U P A 1
H47 H 0.647836 0.630164 0.576176 0.100 Uiso 0.740(16) 1 calc R U P A 1
C47A C 0.760(2) 0.6232(17) 0.5498(10) 0.073(3) Uani 0.260(16) 1 d D U P A 2
H47A H 0.732576 0.693074 0.552499 0.087 Uiso 0.260(16) 1 calc R U P A 2
C48 C 0.6663(9) 0.4964(7) 0.4978(4) 0.074(2) Uani 0.740(16) 1 d D U P A 1
H48 H 0.589583 0.486728 0.465333 0.089 Uiso 0.740(16) 1 calc R U P A 1
C48A C 0.720(2) 0.5350(15) 0.4831(9) 0.072(4) Uani 0.260(16) 1 d D U P A 2
H48A H 0.665660 0.547649 0.442127 0.087 Uiso 0.260(16) 1 calc R U P A 2
C49 C 0.4366(5) -0.2120(4) 0.4008(2) 0.0738(13) Uani 1 1 d . . . . .
H49 H 0.351250 -0.259706 0.395758 0.089 Uiso 1 1 calc R U . . .
C50 C 0.4675(4) -0.0825(4) 0.40166(19) 0.0587(10) Uani 1 1 d . . . . .
C51 C 0.3703(4) -0.0227(4) 0.3922(2) 0.0687(12) Uani 1 1 d . . . . .
H51 H 0.284930 -0.069818 0.388012 0.082 Uiso 1 1 calc R U . . .
C52 C 0.3960(4) 0.0998(4) 0.3891(2) 0.0654(11) Uani 1 1 d . . . . .
H52 H 0.330735 0.136536 0.382758 0.078 Uiso 1 1 calc R U . . .
C53 C 0.5259(4) 0.1680(4) 0.39594(19) 0.0522(10) Uani 1 1 d . . . . .
C54 C 0.2109(5) 0.6087(4) 0.1196(3) 0.0876(15) Uani 1 1 d . . . . .
H54 H 0.125021 0.606108 0.109016 0.105 Uiso 1 1 calc R U . . .
O4 O 0.6925(2) 0.3582(2) 0.15400(13) 0.0525(6) Uani 1 1 d . . . . .
O5 O 0.8986(2) 0.2805(2) 0.24391(13) 0.0589(7) Uani 1 1 d . . . . .
H5 H 0.865485 0.302638 0.279487 0.088 Uiso 1 1 calc R U . . .
O6 O 0.7500(2) 0.0852(2) 0.20582(13) 0.0538(7) Uani 1 1 d . . . . .
C18 C 0.1826(4) 0.1271(5) 0.1891(2) 0.0738(13) Uani 1 1 d . . . . .
H18 H 0.096717 0.119699 0.191356 0.089 Uiso 1 1 calc R U . . .
C19 C 0.2646(4) 0.2363(4) 0.1749(2) 0.0706(12) Uani 1 1 d . . . . .
H19 H 0.232558 0.301957 0.167761 0.085 Uiso 1 1 calc R U . . .
C20 C 0.3922(4) 0.2497(4) 0.1712(2) 0.0576(10) Uani 1 1 d . . . . .
H20 H 0.445506 0.323719 0.161785 0.069 Uiso 1 1 calc R U . . .
C21 C 0.4415(3) 0.1512(3) 0.18173(18) 0.0458(9) Uani 1 1 d . . . . .
C22 C 0.5748(3) 0.1589(3) 0.18244(17) 0.0413(8) Uani 1 1 d . . . . .
C23 C 0.6851(3) 0.2558(3) 0.17193(17) 0.0430(8) Uani 1 1 d . . . . .
C24 C 0.8026(3) 0.2068(3) 0.18478(18) 0.0454(9) Uani 1 1 d . . . . .
C25 C 0.8614(3) 0.1934(3) 0.11249(18) 0.0467(9) Uani 1 1 d . . . . .
C26 C 0.8189(4) 0.0847(4) 0.0613(2) 0.0680(12) Uani 1 1 d . . . . .
H26 H 0.754994 0.018369 0.071517 0.082 Uiso 1 1 calc R U . . .
C27 C 0.8715(5) 0.0745(5) -0.0056(2) 0.0868(15) Uani 1 1 d . . . . .
H27 H 0.844635 0.000484 -0.039031 0.104 Uiso 1 1 calc R U . . .
C28 C 0.9619(5) 0.1724(5) -0.0220(2) 0.0818(14) Uani 1 1 d . . . . .
H28 H 0.995104 0.165141 -0.067352 0.098 Uiso 1 1 calc R U . . .
C29 C 0.6203(4) 0.0624(3) 0.20050(18) 0.0464(9) Uani 1 1 d . . . . .
C30 C 0.5389(4) -0.0505(3) 0.2126(2) 0.0583(10) Uani 1 1 d . . . . .
H30 H 0.569920 -0.115716 0.222626 0.070 Uiso 1 1 calc R U . . .
C31 C 0.4112(4) -0.0591(4) 0.2090(2) 0.0622(11) Uani 1 1 d . . . . .
H31 H 0.354857 -0.133569 0.215384 0.075 Uiso 1 1 calc R U . . .
C32 C 0.3599(4) 0.0391(4) 0.19598(19) 0.0528(10) Uani 1 1 d . . . . .
C33 C 0.2297(4) 0.0303(4) 0.1997(2) 0.0670(12) Uani 1 1 d . . . . .
H33 H 0.175017 -0.042683 0.209605 0.080 Uiso 1 1 calc R U . . .
C34 C 0.9533(4) 0.2925(4) 0.0955(2) 0.0586(10) Uani 1 1 d . . . . .
H34 H 0.981017 0.366257 0.129199 0.070 Uiso 1 1 calc R U . . .
C35 C 1.0053(4) 0.2827(4) 0.0275(2) 0.0705(12) Uani 1 1 d . . . . .
H35 H 1.067756 0.349182 0.016053 0.085 Uiso 1 1 calc R U . . .

loop_
_atom_site_aniso_label
_atom_site_aniso_U_11
_atom_site_aniso_U_22
_atom_site_aniso_U_33
_atom_site_aniso_U_23
_atom_site_aniso_U_13
_atom_site_aniso_U_12
O1 0.0559(17) 0.0695(18) 0.0495(16) 0.0127(13) 0.0118(12) 0.0168(14)
O2 0.0617(17) 0.0523(16) 0.0544(16) 0.0217(13) 0.0128(13) 0.0234(13)
O3 0.0547(17) 0.0530(17) 0.093(2) 0.0077(15) 0.0113(14) 0.0245(14)
O7 0.090(2) 0.0657(19) 0.0429(14) 0.0197(13) 0.0176(14) 0.0426(16)
O8 0.0574(18) 0.0639(18) 0.083(2) 0.0143(14) 0.0088(14) 0.0213(15)
O9 0.0639(18) 0.0622(18) 0.0556(16) 0.0037(13) 0.0011(13) 0.0310(15)
C1 0.053(2) 0.043(2) 0.052(2) 0.0052(18) -0.0048(19) 0.0168(18)
C2 0.055(3) 0.067(3) 0.096(3) 0.017(3) 0.010(2) 0.019(2)
C3 0.052(3) 0.058(3) 0.069(3) 0.013(2) 0.007(2) 0.017(2)
C4 0.052(2) 0.047(2) 0.043(2) 0.0069(17) 0.0005(18) 0.0210(18)
C5 0.056(2) 0.037(2) 0.049(2) 0.0065(18) 0.0105(19) 0.0172(18)
C6 0.058(2) 0.048(2) 0.049(2) 0.0145(18) 0.0064(18) 0.0200(19)
C7 0.044(2) 0.053(2) 0.054(2) 0.0115(19) 0.0071(18) 0.0193(18)
C8 0.052(2) 0.057(3) 0.055(2) 0.013(2) 0.0101(18) 0.023(2)
C9 0.058(3) 0.052(2) 0.074(3) 0.010(2) 0.019(2) 0.015(2)
C10 0.056(3) 0.068(3) 0.077(3) -0.001(2) 0.006(2) 0.015(2)
C11 0.054(3) 0.061(3) 0.048(2) 0.0075(19) 0.005(2) 0.018(2)
C12 0.066(3) 0.063(3) 0.076(3) 0.020(2) -0.006(2) 0.028(2)
C13 0.064(3) 0.093(4) 0.066(3) 0.007(3) -0.012(2) 0.023(3)
C14 0.078(3) 0.097(4) 0.048(3) 0.026(2) 0.005(2) 0.019(3)
C15 0.090(4) 0.100(4) 0.061(3) 0.031(3) -0.011(3) 0.025(3)
C16 0.057(3) 0.064(3) 0.063(3) 0.013(2) -0.010(2) 0.015(2)
C17 0.067(3) 0.084(4) 0.095(4) 0.020(3) -0.022(3) 0.021(3)
C36 0.087(4) 0.079(4) 0.067(4) -0.017(3) 0.007(3) 0.017(4)
C36A 0.075(6) 0.067(6) 0.068(6) -0.016(6) -0.001(6) 0.026(6)
C37 0.078(4) 0.082(5) 0.081(4) -0.022(4) -0.007(4) 0.015(4)
C37A 0.074(6) 0.066(6) 0.072(6) -0.006(6) -0.003(6) 0.025(6)
C38 0.067(4) 0.071(4) 0.075(4) -0.015(3) 0.004(3) 0.023(3)
C38A 0.075(6) 0.054(6) 0.066(6) 0.001(5) 0.000(6) 0.027(5)
C39 0.064(3) 0.047(3) 0.038(3) 0.011(3) 0.010(3) 0.021(3)
C39A 0.068(6) 0.061(6) 0.059(6) -0.007(6) 0.008(6) 0.027(6)
C40 0.060(3) 0.052(2) 0.041(2) 0.0110(18) 0.0080(18) 0.0221(19)
C41 0.057(3) 0.050(2) 0.041(2) 0.0087(17) 0.0057(18) 0.023(2)
C42 0.052(2) 0.055(2) 0.0313(19) 0.0017(17) 0.0065(16) 0.020(2)
C43 0.065(3) 0.053(2) 0.034(2) 0.0052(17) 0.0169(18) 0.018(2)
C44 0.072(3) 0.055(3) 0.054(2) 0.0096(19) 0.020(2) 0.026(2)
C45 0.101(4) 0.059(3) 0.077(3) 0.014(2) 0.033(3) 0.036(3)
C46 0.120(5) 0.055(3) 0.084(3) 0.010(2) 0.037(3) 0.022(3)
C47 0.082(4) 0.069(4) 0.094(4) -0.023(3) 0.009(4) 0.031(4)
C47A 0.079(6) 0.064(6) 0.074(6) -0.008(5) 0.006(6) 0.029(5)
C48 0.075(4) 0.063(4) 0.079(4) -0.015(3) -0.008(3) 0.030(3)
C48A 0.080(6) 0.063(6) 0.070(6) -0.007(5) -0.001(6) 0.029(5)
C49 0.090(3) 0.057(3) 0.063(3) 0.004(2) 0.027(2) 0.000(3)
C50 0.068(3) 0.064(3) 0.042(2) 0.0028(19) 0.0173(19) 0.014(2)
C51 0.057(3) 0.084(3) 0.058(3) -0.004(2) 0.013(2) 0.014(3)
C52 0.056(3) 0.082(3) 0.058(3) -0.005(2) 0.009(2) 0.025(2)
C53 0.062(3) 0.057(3) 0.037(2) 0.0004(18) 0.0051(18) 0.021(2)
C54 0.052(3) 0.080(4) 0.124(4) 0.013(3) -0.012(3) 0.020(3)
O4 0.0553(16) 0.0500(16) 0.0560(16) 0.0117(13) 0.0095(12) 0.0205(13)
O5 0.0572(16) 0.0753(18) 0.0412(14) -0.0064(13) -0.0021(12) 0.0253(14)
O6 0.0572(17) 0.0581(17) 0.0551(15) 0.0132(12) 0.0069(12) 0.0311(14)
C18 0.048(3) 0.101(4) 0.069(3) 0.004(3) 0.004(2) 0.023(3)
C19 0.066(3) 0.078(3) 0.073(3) 0.006(2) 0.007(2) 0.034(3)
C20 0.051(2) 0.067(3) 0.056(2) 0.004(2) 0.0057(19) 0.023(2)
C21 0.052(2) 0.049(2) 0.0348(19) -0.0023(16) 0.0013(16) 0.0171(19)
C22 0.051(2) 0.042(2) 0.0325(19) 0.0034(15) 0.0049(16) 0.0188(18)
C23 0.052(2) 0.049(2) 0.0317(19) 0.0025(17) 0.0061(16) 0.0222(19)
C24 0.047(2) 0.046(2) 0.042(2) 0.0054(17) 0.0023(17) 0.0155(18)
C25 0.050(2) 0.056(2) 0.039(2) 0.0027(18) 0.0041(17) 0.028(2)
C26 0.083(3) 0.064(3) 0.055(3) -0.002(2) 0.014(2) 0.021(2)
C27 0.115(4) 0.089(4) 0.057(3) -0.012(3) 0.023(3) 0.036(3)
C28 0.093(4) 0.113(4) 0.054(3) 0.011(3) 0.026(3) 0.049(3)
C29 0.058(2) 0.046(2) 0.036(2) 0.0024(16) 0.0046(17) 0.0185(19)
C30 0.079(3) 0.045(2) 0.051(2) 0.0050(18) 0.008(2) 0.022(2)
C31 0.073(3) 0.048(3) 0.054(2) 0.0056(19) 0.010(2) 0.003(2)
C32 0.058(3) 0.055(3) 0.040(2) 0.0015(18) 0.0021(18) 0.013(2)
C33 0.052(3) 0.079(3) 0.056(3) 0.004(2) 0.006(2) 0.001(2)
C34 0.052(2) 0.070(3) 0.057(2) 0.005(2) 0.007(2) 0.027(2)
C35 0.057(3) 0.093(4) 0.069(3) 0.020(3) 0.016(2) 0.030(2)

loop_
_atom_type_symbol
_atom_type_description
_atom_type_scat_dispersion_real
_atom_type_scat_dispersion_imag
_atom_type_scat_source
C C 0.0033 0.0016 'International Tables Vol C Tables 4.2.6.8 and 6.1.1.4'
H H 0.0000 0.0000 'International Tables Vol C Tables 4.2.6.8 and 6.1.1.4'
O O 0.0106 0.0060 'International Tables Vol C Tables 4.2.6.8 and 6.1.1.4'

loop_
_geom_angle_atom_site_label_1
_geom_angle_atom_site_label_2
_geom_angle_atom_site_label_3
_geom_angle
_geom_angle_site_symmetry_1
_geom_angle_site_symmetry_3
_geom_angle_publ_flag
C11 O1 C6 107.7(3) . . ?
C6 O3 H3 109.5 . . ?
C40 O7 H7 109.5 . . ?
C53 O9 C40 107.2(3) . . ?
C3 C1 C16 119.4(4) . . ?
C3 C1 C4 123.7(3) . . ?
C16 C1 C4 116.9(3) . . ?
C3 C2 C54 120.6(4) . . ?
C3 C2 H2 119.7 . . ?
C54 C2 H2 119.7 . . ?
C2 C3 C1 120.2(4) . . ?
C2 C3 H3A 119.9 . . ?
C1 C3 H3A 119.9 . . ?
C11 C4 C1 121.1(3) . . ?
C11 C4 C5 106.5(3) . . ?
C1 C4 C5 132.4(3) . . ?
O2 C5 C4 130.9(3) . . ?
O2 C5 C6 122.9(3) . . ?
C4 C5 C6 106.2(3) . . ?
O3 C6 O1 109.9(3) . . ?
O3 C6 C7 109.7(3) . . ?
O1 C6 C7 109.8(3) . . ?
O3 C6 C5 114.2(3) . . ?
O1 C6 C5 103.4(3) . . ?
C7 C6 C5 109.6(3) . . ?
C8 C7 C12 118.6(3) . . ?
C8 C7 C6 122.4(3) . . ?
C12 C7 C6 118.7(3) . . ?
C7 C8 C9 120.8(4) . . ?
C7 C8 H8 119.6 . . ?
C9 C8 H8 119.6 . . ?
C10 C9 C8 120.3(4) . . ?
C10 C9 H9 119.8 . . ?
C8 C9 H9 119.8 . . ?
C13 C10 C9 120.1(4) . . ?
C13 C10 H10 120.0 . . ?
C9 C10 H10 120.0 . . ?
O1 C11 C4 115.6(3) . . ?
O1 C11 C14 122.2(4) . . ?
C4 C11 C14 122.2(4) . . ?
C13 C12 C7 120.4(4) . . ?
C13 C12 H12 119.8 . . ?
C7 C12 H12 119.8 . . ?
C10 C13 C12 119.8(4) . . ?
C10 C13 H13 120.1 . . ?
C12 C13 H13 120.1 . . ?
C15 C14 C11 117.1(4) . . ?
C15 C14 H14 121.4 . . ?
C11 C14 H14 121.4 . . ?
C14 C15 C16 123.2(4) . . ?
C14 C15 H15 118.4 . . ?
C16 C15 H15 118.4 . . ?
C1 C16 C15 119.5(4) . . ?
C1 C16 C17 118.4(4) . . ?
C15 C16 C17 122.1(4) . . ?
C54 C17 C16 121.1(5) . . ?
C54 C17 H17 119.5 . . ?
C16 C17 H17 119.5 . . ?
C47 C36 C37 119.4(6) . . ?
C47 C36 H36 120.3 . . ?
C37 C36 H36 120.3 . . ?
C47A C36A C37A 119.9(12) . . ?
C47A C36A H36A 120.0 . . ?
C37A C36A H36A 120.0 . . ?
C36 C37 C38 120.3(6) . . ?
C36 C37 H37 119.8 . . ?
C38 C37 H37 119.8 . . ?
C38A C37A C36A 119.5(12) . . ?
C38A C37A H37A 120.2 . . ?
C36A C37A H37A 120.2 . . ?
C37 C38 C39 120.4(5) . . ?
C37 C38 H38 119.8 . . ?
C39 C38 H38 119.8 . . ?
C37A C38A C39A 121.1(12) . . ?
C37A C38A H38A 119.5 . . ?
C39A C38A H38A 119.5 . . ?
C48 C39 C38 118.0(5) . . ?
C48 C39 C40 120.8(5) . . ?
C38 C39 C40 121.2(5) . . ?
C48A C39A C38A 117.7(10) . . ?
C48A C39A C40 121.1(12) . . ?
C38A C39A C40 121.0(12) . . ?
O7 C40 O9 109.3(3) . . ?
O7 C40 C39 114.8(4) . . ?
O9 C40 C39 106.3(4) . . ?
O7 C40 C39A 109.8(9) . . ?
O9 C40 C39A 112.0(8) . . ?
O7 C40 C41 105.8(3) . . ?
O9 C40 C41 104.7(3) . . ?
C39 C40 C41 115.5(3) . . ?
C39A C40 C41 115.0(7) . . ?
O8 C41 C42 130.9(3) . . ?
O8 C41 C40 123.1(3) . . ?
C42 C41 C40 105.9(3) . . ?
C53 C42 C43 120.8(4) . . ?
C53 C42 C41 107.1(3) . . ?
C43 C42 C41 132.0(3) . . ?
C44 C43 C50 120.0(4) . . ?
C44 C43 C42 123.3(4) . . ?
C50 C43 C42 116.7(3) . . ?
C45 C44 C43 119.6(4) . . ?
C45 C44 H44 120.2 . . ?
C43 C44 H44 120.2 . . ?
C44 C45 C46 120.8(4) . . ?
C44 C45 H45 119.6 . . ?
C46 C45 H45 119.6 . . ?
C49 C46 C45 121.2(4) . . ?
C49 C46 H46 119.4 . . ?
C45 C46 H46 119.4 . . ?
C36 C47 C48 121.0(6) . . ?
C36 C47 H47 119.5 . . ?
C48 C47 H47 119.5 . . ?
C36A C47A C48A 120.0(12) . . ?
C36A C47A H47A 120.0 . . ?
C48A C47A H47A 120.0 . . ?
C39 C48 C47 121.0(5) . . ?
C39 C48 H48 119.5 . . ?
C47 C48 H48 119.5 . . ?
C39A C48A C47A 121.8(12) . . ?
C39A C48A H48A 119.1 . . ?
C47A C48A H48A 119.1 . . ?
C46 C49 C50 119.9(4) . . ?
C46 C49 H49 120.1 . . ?
C50 C49 H49 120.1 . . ?
C43 C50 C49 118.4(4) . . ?
C43 C50 C51 119.7(4) . . ?
C49 C50 C51 121.8(4) . . ?
C52 C51 C50 123.4(4) . . ?
C52 C51 H51 118.3 . . ?
C50 C51 H51 118.3 . . ?
C51 C52 C53 116.6(4) . . ?
C51 C52 H52 121.7 . . ?
C53 C52 H52 121.7 . . ?
O9 C53 C42 114.8(3) . . ?
O9 C53 C52 122.6(4) . . ?
C42 C53 C52 122.6(4) . . ?
C17 C54 C2 120.3(4) . . ?
C17 C54 H54 119.8 . . ?
C2 C54 H54 119.8 . . ?
C24 O5 H5 109.5 . . ?
C29 O6 C24 107.7(2) . . ?
C33 C18 C19 119.3(4) . . ?
C33 C18 H18 120.3 . . ?
C19 C18 H18 120.3 . . ?
C20 C19 C18 121.5(4) . . ?
C20 C19 H19 119.2 . . ?
C18 C19 H19 119.2 . . ?
C19 C20 C21 119.7(4) . . ?
C19 C20 H20 120.1 . . ?
C21 C20 H20 120.1 . . ?
C20 C21 C32 119.8(3) . . ?
C20 C21 C22 123.5(3) . . ?
C32 C21 C22 116.7(3) . . ?
C29 C22 C21 120.8(3) . . ?
C29 C22 C23 106.2(3) . . ?
C21 C22 C23 132.9(3) . . ?
O4 C23 C22 130.1(3) . . ?
O4 C23 C24 123.1(3) . . ?
C22 C23 C24 106.8(3) . . ?
O5 C24 O6 109.7(3) . . ?
O5 C24 C25 108.8(3) . . ?
O6 C24 C25 108.9(3) . . ?
O5 C24 C23 112.6(3) . . ?
O6 C24 C23 104.2(3) . . ?
C25 C24 C23 112.6(3) . . ?
C34 C25 C26 119.4(3) . . ?
C34 C25 C24 119.8(3) . . ?
C26 C25 C24 120.7(4) . . ?
C25 C26 C27 120.2(4) . . ?
C25 C26 H26 119.9 . . ?
C27 C26 H26 119.9 . . ?
C28 C27 C26 120.1(4) . . ?
C28 C27 H27 119.9 . . ?
C26 C27 H27 119.9 . . ?
C27 C28 C35 121.1(4) . . ?
C27 C28 H28 119.5 . . ?
C35 C28 H28 119.5 . . ?
O6 C29 C22 115.1(3) . . ?
O6 C29 C30 122.4(3) . . ?
C22 C29 C30 122.6(4) . . ?
C31 C30 C29 116.3(4) . . ?
C31 C30 H30 121.8 . . ?
C29 C30 H30 121.8 . . ?
C30 C31 C32 123.9(4) . . ?
C30 C31 H31 118.1 . . ?
C32 C31 H31 118.1 . . ?
C21 C32 C33 118.3(4) . . ?
C21 C32 C31 119.6(4) . . ?
C33 C32 C31 122.1(4) . . ?
C18 C33 C32 121.3(4) . . ?
C18 C33 H33 119.3 . . ?
C32 C33 H33 119.3 . . ?
C25 C34 C35 120.5(4) . . ?
C25 C34 H34 119.8 . . ?
C35 C34 H34 119.8 . . ?
C28 C35 C34 118.7(4) . . ?
C28 C35 H35 120.6 . . ?
C34 C35 H35 120.6 . . ?

loop_
_geom_bond_atom_site_label_1
_geom_bond_atom_site_label_2
_geom_bond_distance
_geom_bond_site_symmetry_2
_geom_bond_publ_flag
O1 C11 1.363(4) . ?
O1 C6 1.474(4) . ?
O2 C5 1.227(4) . ?
O3 C6 1.389(4) . ?
O3 H3 0.8200 . ?
O7 C40 1.410(4) . ?
O7 H7 0.8200 . ?
O8 C41 1.229(4) . ?
O9 C53 1.372(4) . ?
O9 C40 1.457(4) . ?
C1 C3 1.409(5) . ?
C1 C16 1.420(5) . ?
C1 C4 1.435(5) . ?
C2 C3 1.381(5) . ?
C2 C54 1.405(6) . ?
C2 H2 0.9300 . ?
C3 H3A 0.9300 . ?
C4 C11 1.382(5) . ?
C4 C5 1.447(5) . ?
C5 C6 1.568(5) . ?
C6 C7 1.520(5) . ?
C7 C8 1.378(5) . ?
C7 C12 1.400(5) . ?
C8 C9 1.386(5) . ?
C8 H8 0.9300 . ?
C9 C10 1.378(5) . ?
C9 H9 0.9300 . ?
C10 C13 1.375(6) . ?
C10 H10 0.9300 . ?
C11 C14 1.412(5) . ?
C12 C13 1.396(5) . ?
C12 H12 0.9300 . ?
C13 H13 0.9300 . ?
C14 C15 1.366(6) . ?
C14 H14 0.9300 . ?
C15 C16 1.428(6) . ?
C15 H15 0.9300 . ?
C16 C17 1.430(6) . ?
C17 C54 1.354(6) . ?
C17 H17 0.9300 . ?
C36 C47 1.336(8) . ?
C36 C37 1.388(8) . ?
C36 H36 0.9300 . ?
C36A C47A 1.346(14) . ?
C36A C37A 1.394(14) . ?
C36A H36A 0.9300 . ?
C37 C38 1.389(7) . ?
C37 H37 0.9300 . ?
C37A C38A 1.386(14) . ?
C37A H37A 0.9300 . ?
C38 C39 1.395(7) . ?
C38 H38 0.9300 . ?
C38A C39A 1.397(14) . ?
C38A H38A 0.9300 . ?
C39 C48 1.369(7) . ?
C39 C40 1.515(6) . ?
C39A C48A 1.358(14) . ?
C39A C40 1.523(12) . ?
C40 C41 1.557(5) . ?
C41 C42 1.438(5) . ?
C42 C53 1.386(5) . ?
C42 C43 1.430(5) . ?
C43 C44 1.408(5) . ?
C43 C50 1.411(5) . ?
C44 C45 1.376(5) . ?
C44 H44 0.9300 . ?
C45 C46 1.380(6) . ?
C45 H45 0.9300 . ?
C46 C49 1.368(6) . ?
C46 H46 0.9300 . ?
C47 C48 1.402(7) . ?
C47 H47 0.9300 . ?
C47A C48A 1.406(13) . ?
C47A H47A 0.9300 . ?
C48 H48 0.9300 . ?
C48A H48A 0.9300 . ?
C49 C50 1.424(6) . ?
C49 H49 0.9300 . ?
C50 C51 1.426(6) . ?
C51 C52 1.360(6) . ?
C51 H51 0.9300 . ?
C52 C53 1.402(5) . ?
C52 H52 0.9300 . ?
C54 H54 0.9300 . ?
O4 C23 1.233(4) . ?
O5 C24 1.398(4) . ?
O5 H5 0.8200 . ?
O6 C29 1.364(4) . ?
O6 C24 1.459(4) . ?
C18 C33 1.372(6) . ?
C18 C19 1.389(6) . ?
C18 H18 0.9300 . ?
C19 C20 1.378(5) . ?
C19 H19 0.9300 . ?
C20 C21 1.403(5) . ?
C20 H20 0.9300 . ?
C21 C32 1.412(5) . ?
C21 C22 1.440(5) . ?
C22 C29 1.388(4) . ?
C22 C23 1.442(5) . ?
C23 C24 1.548(5) . ?
C24 C25 1.521(5) . ?
C25 C34 1.379(5) . ?
C25 C26 1.384(5) . ?
C26 C27 1.392(6) . ?
C26 H26 0.9300 . ?
C27 C28 1.359(6) . ?
C27 H27 0.9300 . ?
C28 C35 1.382(6) . ?
C28 H28 0.9300 . ?
C29 C30 1.405(5) . ?
C30 C31 1.371(5) . ?
C30 H30 0.9300 . ?
C31 C32 1.422(5) . ?
C31 H31 0.9300 . ?
C32 C33 1.416(5) . ?
C33 H33 0.9300 . ?
C34 C35 1.407(5) . ?
C34 H34 0.9300 . ?
C35 H35 0.9300 . ?

loop_
_geom_torsion_atom_site_label_1
_geom_torsion_atom_site_label_2
_geom_torsion_atom_site_label_3
_geom_torsion_atom_site_label_4
_geom_torsion
_geom_torsion_site_symmetry_1
_geom_torsion_site_symmetry_2
_geom_torsion_site_symmetry_3
_geom_torsion_site_symmetry_4
_geom_torsion_publ_flag
C54 C2 C3 C1 0.8(6) . . . . ?
C16 C1 C3 C2 -1.5(5) . . . . ?
C4 C1 C3 C2 176.4(3) . . . . ?
C3 C1 C4 C11 -177.3(3) . . . . ?
C16 C1 C4 C11 0.6(5) . . . . ?
C3 C1 C4 C5 5.0(6) . . . . ?
C16 C1 C4 C5 -177.0(4) . . . . ?
C11 C4 C5 O2 -173.4(4) . . . . ?
C1 C4 C5 O2 4.5(6) . . . . ?
C11 C4 C5 C6 6.7(4) . . . . ?
C1 C4 C5 C6 -175.4(3) . . . . ?
C11 O1 C6 O3 128.6(3) . . . . ?
C11 O1 C6 C7 -110.6(3) . . . . ?
C11 O1 C6 C5 6.3(3) . . . . ?
O2 C5 C6 O3 52.7(4) . . . . ?
C4 C5 C6 O3 -127.3(3) . . . . ?
O2 C5 C6 O1 172.1(3) . . . . ?
C4 C5 C6 O1 -7.9(3) . . . . ?
O2 C5 C6 C7 -70.8(4) . . . . ?
C4 C5 C6 C7 109.1(3) . . . . ?
O3 C6 C7 C8 146.1(3) . . . . ?
O1 C6 C7 C8 25.2(5) . . . . ?
C5 C6 C7 C8 -87.8(4) . . . . ?
O3 C6 C7 C12 -40.1(4) . . . . ?
O1 C6 C7 C12 -161.0(3) . . . . ?
C5 C6 C7 C12 86.1(4) . . . . ?
C12 C7 C8 C9 0.9(5) . . . . ?
C6 C7 C8 C9 174.7(3) . . . . ?
C7 C8 C9 C10 -0.2(6) . . . . ?
C8 C9 C10 C13 -1.1(6) . . . . ?
C6 O1 C11 C4 -2.5(4) . . . . ?
C6 O1 C11 C14 177.9(3) . . . . ?
C1 C4 C11 O1 178.9(3) . . . . ?
C5 C4 C11 O1 -2.9(4) . . . . ?
C1 C4 C11 C14 -1.5(6) . . . . ?
C5 C4 C11 C14 176.7(4) . . . . ?
C8 C7 C12 C13 -0.5(6) . . . . ?
C6 C7 C12 C13 -174.5(4) . . . . ?
C9 C10 C13 C12 1.5(6) . . . . ?
C7 C12 C13 C10 -0.7(6) . . . . ?
O1 C11 C14 C15 -179.5(4) . . . . ?
C4 C11 C14 C15 0.9(6) . . . . ?
C11 C14 C15 C16 0.4(7) . . . . ?
C3 C1 C16 C15 178.7(4) . . . . ?
C4 C1 C16 C15 0.6(5) . . . . ?
C3 C1 C16 C17 1.0(6) . . . . ?
C4 C1 C16 C17 -177.1(3) . . . . ?
C14 C15 C16 C1 -1.2(7) . . . . ?
C14 C15 C16 C17 176.4(4) . . . . ?
C1 C16 C17 C54 0.3(7) . . . . ?
C15 C16 C17 C54 -177.3(5) . . . . ?
C47 C36 C37 C38 -0.1(2) . . . . ?
C47A C36A C37A C38A 0.0(2) . . . . ?
C36 C37 C38 C39 0.2(3) . . . . ?
C36A C37A C38A C39A 0.0(3) . . . . ?
C37 C38 C39 C48 -0.4(4) . . . . ?
C37 C38 C39 C40 179.9(5) . . . . ?
C37A C38A C39A C48A 0.0(4) . . . . ?
C37A C38A C39A C40 -175.4(17) . . . . ?
C53 O9 C40 O7 118.6(3) . . . . ?
C53 O9 C40 C39 -117.0(3) . . . . ?
C53 O9 C40 C39A -119.5(8) . . . . ?
C53 O9 C40 C41 5.7(3) . . . . ?
C48 C39 C40 O7 91.5(6) . . . . ?
C38 C39 C40 O7 -88.8(6) . . . . ?
C48 C39 C40 O9 -29.4(6) . . . . ?
C38 C39 C40 O9 150.2(5) . . . . ?
C48 C39 C40 C41 -145.0(6) . . . . ?
C38 C39 C40 C41 34.7(7) . . . . ?
C48A C39A C40 O7 68.5(15) . . . . ?
C38A C39A C40 O7 -116.3(12) . . . . ?
C48A C39A C40 O9 -53.2(15) . . . . ?
C38A C39A C40 O9 122.1(12) . . . . ?
C48A C39A C40 C41 -172.5(12) . . . . ?
C38A C39A C40 C41 2.8(16) . . . . ?
O7 C40 C41 O8 57.0(4) . . . . ?
O9 C40 C41 O8 172.4(3) . . . . ?
C39 C40 C41 O8 -71.1(5) . . . . ?
C39A C40 C41 O8 -64.3(10) . . . . ?
O7 C40 C41 C42 -120.6(3) . . . . ?
O9 C40 C41 C42 -5.2(3) . . . . ?
C39 C40 C41 C42 111.3(4) . . . . ?
C39A C40 C41 C42 118.1(10) . . . . ?
O8 C41 C42 C53 -174.6(4) . . . . ?
C40 C41 C42 C53 2.7(3) . . . . ?
O8 C41 C42 C43 2.9(6) . . . . ?
C40 C41 C42 C43 -179.8(3) . . . . ?
C53 C42 C43 C44 176.7(3) . . . . ?
C41 C42 C43 C44 -0.5(6) . . . . ?
C53 C42 C43 C50 -1.9(5) . . . . ?
C41 C42 C43 C50 -179.1(3) . . . . ?
C50 C43 C44 C45 0.8(5) . . . . ?
C42 C43 C44 C45 -177.7(3) . . . . ?
C43 C44 C45 C46 -0.2(6) . . . . ?
C44 C45 C46 C49 -0.6(7) . . . . ?
C37 C36 C47 C48 0.1(3) . . . . ?
C37A C36A C47A C48A 0.0(3) . . . . ?
C38 C39 C48 C47 0.4(3) . . . . ?
C40 C39 C48 C47 -179.9(5) . . . . ?
C36 C47 C48 C39 -0.2(3) . . . . ?
C38A C39A C48A C47A 0.0(4) . . . . ?
C40 C39A C48A C47A 175.4(17) . . . . ?
C36A C47A C48A C39A 0.0(3) . . . . ?
C45 C46 C49 C50 0.7(6) . . . . ?
C44 C43 C50 C49 -0.7(5) . . . . ?
C42 C43 C50 C49 177.9(3) . . . . ?
C44 C43 C50 C51 -178.6(3) . . . . ?
C42 C43 C50 C51 0.0(5) . . . . ?
C46 C49 C50 C43 -0.1(6) . . . . ?
C46 C49 C50 C51 177.8(4) . . . . ?
C43 C50 C51 C52 1.1(6) . . . . ?
C49 C50 C51 C52 -176.8(4) . . . . ?
C50 C51 C52 C53 -0.2(6) . . . . ?
C40 O9 C53 C42 -4.5(4) . . . . ?
C40 O9 C53 C52 175.8(3) . . . . ?
C43 C42 C53 O9 -176.8(3) . . . . ?
C41 C42 C53 O9 1.0(4) . . . . ?
C43 C42 C53 C52 2.9(5) . . . . ?
C41 C42 C53 C52 -179.3(3) . . . . ?
C51 C52 C53 O9 177.9(3) . . . . ?
C51 C52 C53 C42 -1.8(5) . . . . ?
C16 C17 C54 C2 -1.1(7) . . . . ?
C3 C2 C54 C17 0.5(7) . . . . ?
C33 C18 C19 C20 0.1(6) . . . . ?
C18 C19 C20 C21 0.2(6) . . . . ?
C19 C20 C21 C32 0.0(5) . . . . ?
C19 C20 C21 C22 -176.9(3) . . . . ?
C20 C21 C22 C29 173.7(3) . . . . ?
C32 C21 C22 C29 -3.4(4) . . . . ?
C20 C21 C22 C23 -1.8(5) . . . . ?
C32 C21 C22 C23 -178.9(3) . . . . ?
C29 C22 C23 O4 178.5(3) . . . . ?
C21 C22 C23 O4 -5.6(6) . . . . ?
C29 C22 C23 C24 0.6(3) . . . . ?
C21 C22 C23 C24 176.5(3) . . . . ?
C29 O6 C24 O5 124.6(3) . . . . ?
C29 O6 C24 C25 -116.4(3) . . . . ?
C29 O6 C24 C23 3.9(3) . . . . ?
O4 C23 C24 O5 60.4(4) . . . . ?
C22 C23 C24 O5 -121.5(3) . . . . ?
O4 C23 C24 O6 179.2(3) . . . . ?
C22 C23 C24 O6 -2.7(3) . . . . ?
O4 C23 C24 C25 -63.0(4) . . . . ?
C22 C23 C24 C25 115.1(3) . . . . ?
O5 C24 C25 C34 -38.5(4) . . . . ?
O6 C24 C25 C34 -158.0(3) . . . . ?
C23 C24 C25 C34 86.9(4) . . . . ?
O5 C24 C25 C26 145.0(3) . . . . ?
O6 C24 C25 C26 25.5(4) . . . . ?
C23 C24 C25 C26 -89.5(4) . . . . ?
C34 C25 C26 C27 2.1(6) . . . . ?
C24 C25 C26 C27 178.5(4) . . . . ?
C25 C26 C27 C28 -2.1(7) . . . . ?
C26 C27 C28 C35 1.3(7) . . . . ?
C24 O6 C29 C22 -4.0(3) . . . . ?
C24 O6 C29 C30 176.2(3) . . . . ?
C21 C22 C29 O6 -174.5(3) . . . . ?
C23 C22 C29 O6 2.1(4) . . . . ?
C21 C22 C29 C30 5.4(5) . . . . ?
C23 C22 C29 C30 -178.1(3) . . . . ?
O6 C29 C30 C31 177.1(3) . . . . ?
C22 C29 C30 C31 -2.7(5) . . . . ?
C29 C30 C31 C32 -1.8(5) . . . . ?
C20 C21 C32 C33 -0.4(5) . . . . ?
C22 C21 C32 C33 176.7(3) . . . . ?
C20 C21 C32 C31 -178.0(3) . . . . ?
C22 C21 C32 C31 -0.9(5) . . . . ?
C30 C31 C32 C21 3.5(5) . . . . ?
C30 C31 C32 C33 -174.0(3) . . . . ?
C19 C18 C33 C32 -0.5(6) . . . . ?
C21 C32 C33 C18 0.7(5) . . . . ?
C31 C32 C33 C18 178.2(4) . . . . ?
C26 C25 C34 C35 -1.3(5) . . . . ?
C24 C25 C34 C35 -177.8(3) . . . . ?
C27 C28 C35 C34 -0.5(7) . . . . ?
C25 C34 C35 C28 0.5(6) . . . . ?
